data_4303708
loop_
_publ_author_name
'Arup Sinha'
'S. M. Wahidur Rahaman'
'Mithun Sarkar'
'Biswajit Saha'
'Prosenjit Daw'
'Jitendra K. Bera'

_publ_contact_author_address 'Department of Chemistry, IIT Kanpur, Kanpur 208016, INDIA.'
_publ_contact_author_email jbera@iitk.ac.in
_publ_contact_author_fax '+ 91-512-2597436'
_publ_contact_author_name 'Jitendra K. Bera'
_publ_contact_author_phone '+ 91-512-2597336'
_publ_section_title
;
Multifaceted Coordination of Naphthyridine-Functionalized N-Heterocyclic
Carbene: A Novel "IrIII(C^N)(C^C)" Compound and Its Evaluation as
Transfer Hydrogenation Catalyst
;
_journal_name_full 'Inorganic Chemistry'
_journal_page_first 11114
_journal_page_last 11122
_journal_paper_doi 10.1021/ic901502n
_journal_volume 48
_journal_year 2009
_chemical_formula_moiety 'C28 H30 Br N4 Rh'
_chemical_formula_sum 'C28 H30 Br N4 Rh'
_chemical_formula_weight 605.38
_chemical_name_systematic
; 
 ? 
;
_space_group_IT_number 2
_symmetry_cell_setting triclinic
_symmetry_space_group_name_Hall '-P 1'
_symmetry_space_group_name_H-M 'P -1'
_atom_sites_solution_hydrogens geom
_atom_sites_solution_primary direct
_atom_sites_solution_secondary difmap
_audit_creation_method SHELXL-97
_cell_angle_alpha 100.294(3)
_cell_angle_beta 94.061(3)
_cell_angle_gamma 103.084(3)
_cell_formula_units_Z 2
_cell_length_a 6.9091(13)
_cell_length_b 12.842(3)
_cell_length_c 14.458(3)
_cell_measurement_temperature 100(2)
_cell_volume 1221.1(4)
_computing_cell_refinement 'Bruker SAINT'
_computing_data_collection 'Bruker APEX'
_computing_data_reduction 'Bruker SAINT'
_computing_molecular_graphics ORTEP
_computing_publication_material ciftab
_computing_structure_refinement 'SHELXL-97 (Sheldrick, 1997)'
_computing_structure_solution 'SHELXS-97 (Sheldrick, 1990)'
_diffrn_ambient_temperature 100(2)
_diffrn_measured_fraction_theta_full 0.932
_diffrn_measured_fraction_theta_max 0.932
_diffrn_measurement_device_type 'Bruker SMART APEX'
_diffrn_measurement_method 'omega scans'
_diffrn_radiation_monochromator graphite
_diffrn_radiation_source 'fine-focus sealed tube'
_diffrn_radiation_type MoK\a
_diffrn_radiation_wavelength 0.71073
_diffrn_reflns_av_R_equivalents 0.0315
_diffrn_reflns_av_sigmaI/netI 0.0558
_diffrn_reflns_limit_h_max 9
_diffrn_reflns_limit_h_min -9
_diffrn_reflns_limit_k_max 16
_diffrn_reflns_limit_k_min -16
_diffrn_reflns_limit_l_max 19
_diffrn_reflns_limit_l_min -19
_diffrn_reflns_number 10451
_diffrn_reflns_theta_full 28.36
_diffrn_reflns_theta_max 28.36
_diffrn_reflns_theta_min 2.41
_exptl_absorpt_coefficient_mu 2.360
_exptl_absorpt_correction_T_max 0.6012
_exptl_absorpt_correction_T_min 0.5282
_exptl_absorpt_correction_type empirical
_exptl_absorpt_process_details SADABS
_exptl_crystal_colour yellow
_exptl_crystal_density_diffrn 1.647
_exptl_crystal_density_method 'not measured'
_exptl_crystal_description block
_exptl_crystal_F_000 612
_exptl_crystal_size_max 0.31
_exptl_crystal_size_mid 0.28
_exptl_crystal_size_min 0.24
_refine_diff_density_max 2.223
_refine_diff_density_min -0.909
_refine_diff_density_rms 0.173
_refine_ls_extinction_method none
_refine_ls_goodness_of_fit_ref 1.056
_refine_ls_hydrogen_treatment mixed
_refine_ls_matrix_type full
_refine_ls_number_parameters 309
_refine_ls_number_reflns 5687
_refine_ls_number_restraints 0
_refine_ls_restrained_S_all 1.056
_refine_ls_R_factor_all 0.0641
_refine_ls_R_factor_gt 0.0482
_refine_ls_shift/su_max 0.001
_refine_ls_shift/su_mean 0.000
_refine_ls_structure_factor_coef Fsqd
_refine_ls_weighting_details 'calc w=1/[\s^2^(Fo^2^)+(0.0783P)^2^+0.7896P] where P=(Fo^2^+2Fc^2^)/3'
_refine_ls_weighting_scheme calc
_refine_ls_wR_factor_gt 0.1229
_refine_ls_wR_factor_ref 0.1345
_reflns_number_gt 4574
_reflns_number_total 5687
_reflns_threshold_expression >2sigma(I)
_cod_data_source_file ic901502n_si_002_4.cif
_cod_data_source_block complound3
_cod_depositor_comments
;
The following automatic conversions were performed:
'_symmetry_cell_setting' value 'Triclinic' changed to 'triclinic'
according to '/home/saulius/struct/CIF-dictionaries/cif_core.dic'
dictionary named 'cif_core.dic' version 2.4.1 from 2010-06-29.

Automatic conversion script
Id: cif_fix_enum 1527 2010-12-29 10:47:43Z saulius 
;
_cod_database_code 4303708

loop_
_symmetry_equiv_pos_as_xyz
'x, y, z'
'-x, -y, -z'

loop_
_atom_site_label
_atom_site_type_symbol
_atom_site_fract_x
_atom_site_fract_y
_atom_site_fract_z
_atom_site_U_iso_or_equiv
_atom_site_adp_type
_atom_site_occupancy
_atom_site_symmetry_multiplicity
_atom_site_calc_flag
_atom_site_refinement_flags
_atom_site_disorder_assembly
_atom_site_disorder_group
Rh1 Rh 0.43881(5) 0.30527(2) 0.72282(2) 0.01305(11) Uani 1 1 d . . .
Br1 Br 0.76546(6) 0.33184(4) 0.81957(3) 0.02176(13) Uani 1 1 d . . .
C6 C 0.1494(6) 0.2394(4) 0.6454(3) 0.0185(9) Uani 1 1 d . . .
H6 H 0.0384 0.2292 0.6862 0.022 Uiso 1 1 calc R . .
N2 N 0.2468(5) 0.2262(3) 1.0233(2) 0.0136(7) Uani 1 1 d . . .
C21 C 0.2277(6) 0.4239(3) 0.9830(3) 0.0151(8) Uani 1 1 d . . .
H21 H 0.1769 0.4172 1.0416 0.018 Uiso 1 1 calc R . .
N1 N 0.2304(5) 0.1255(3) 1.1403(3) 0.0152(7) Uani 1 1 d . . .
C20 C 0.2571(6) 0.2338(3) 0.9340(3) 0.0132(8) Uani 1 1 d . . .
C13 C 0.2380(6) -0.0645(3) 1.1032(3) 0.0171(8) Uani 1 1 d . . .
H13 H 0.2379 -0.1292 1.1264 0.021 Uiso 1 1 calc R . .
N4 N 0.3413(5) 0.4873(3) 0.8608(2) 0.0143(7) Uani 1 1 d . . .
C16 C 0.2454(6) 0.0344(3) 0.9778(3) 0.0135(8) Uani 1 1 d . . .
C23 C 0.3395(6) 0.3798(3) 0.8399(3) 0.0131(8) Uani 1 1 d . . .
C24 C 0.4305(6) 0.5662(3) 0.8055(3) 0.0160(8) Uani 1 1 d . . .
H24A H 0.4946 0.5288 0.7549 0.019 Uiso 1 1 calc R . .
H24B H 0.5373 0.6234 0.8473 0.019 Uiso 1 1 calc R . .
N3 N 0.2688(5) 0.3406(3) 0.9165(2) 0.0142(7) Uani 1 1 d . . .
C22 C 0.2742(6) 0.5151(3) 0.9477(3) 0.0158(8) Uani 1 1 d . . .
H22 H 0.2632 0.5856 0.9770 0.019 Uiso 1 1 calc R . .
C12 C 0.2326(6) 0.0326(4) 1.1669(3) 0.0163(8) Uani 1 1 d . . .
C15 C 0.2459(7) -0.1671(3) 0.9399(3) 0.0191(9) Uani 1 1 d . . .
H15A H 0.2458 -0.2268 0.9737 0.029 Uiso 1 1 calc R . .
H15B H 0.3666 -0.1541 0.9076 0.029 Uiso 1 1 calc R . .
H15C H 0.1272 -0.1868 0.8932 0.029 Uiso 1 1 calc R . .
C18 C 0.2538(6) 0.0476(3) 0.8833(3) 0.0143(8) Uani 1 1 d . . .
H18 H 0.2552 -0.0132 0.8353 0.017 Uiso 1 1 calc R . .
C1 C 0.5169(7) 0.1842(4) 0.6143(3) 0.0229(10) Uani 1 1 d . . .
H1 H 0.6321 0.1557 0.6357 0.027 Uiso 1 1 calc R . .
C25 C 0.2876(6) 0.6207(3) 0.7608(3) 0.0151(8) Uani 1 1 d . . .
C17 C 0.2395(6) 0.1278(3) 1.0467(3) 0.0122(8) Uani 1 1 d . . .
C14 C 0.2433(6) -0.0652(3) 1.0093(3) 0.0148(8) Uani 1 1 d . . .
C29 C 0.2475(7) 0.7600(4) 0.6738(3) 0.0251(10) Uani 1 1 d . . .
H29 H 0.3052 0.8181 0.6442 0.030 Uiso 1 1 calc R . .
C11 C 0.2229(7) 0.0295(4) 1.2697(3) 0.0231(10) Uani 1 1 d . . .
H11A H 0.2076 0.0998 1.3036 0.035 Uiso 1 1 calc R . .
H11B H 0.3465 0.0151 1.2962 0.035 Uiso 1 1 calc R . .
H11C H 0.1084 -0.0286 1.2763 0.035 Uiso 1 1 calc R . .
C30 C 0.3695(7) 0.7079(4) 0.7184(3) 0.0191(9) Uani 1 1 d . . .
H30 H 0.5106 0.7316 0.7203 0.023 Uiso 1 1 calc R . .
C26 C 0.0807(6) 0.5887(4) 0.7573(3) 0.0184(9) Uani 1 1 d . . .
H26 H 0.0224 0.5290 0.7850 0.022 Uiso 1 1 calc R . .
C19 C 0.2601(6) 0.1464(3) 0.8598(3) 0.0153(8) Uani 1 1 d . . .
H19 H 0.2661 0.1560 0.7964 0.018 Uiso 1 1 calc R . .
C5 C 0.2216(7) 0.3474(4) 0.6362(3) 0.0222(9) Uani 1 1 d . . .
H5 H 0.1515 0.3994 0.6716 0.027 Uiso 1 1 calc R . .
C28 C 0.0416(8) 0.7282(4) 0.6719(4) 0.0264(10) Uani 1 1 d . . .
H28 H -0.0419 0.7648 0.6419 0.032 Uiso 1 1 calc R . .
C3 C 0.4544(8) 0.3183(4) 0.5117(3) 0.0298(11) Uani 1 1 d . . .
H3A H 0.3766 0.2526 0.4662 0.036 Uiso 1 1 calc R . .
H3B H 0.5486 0.3624 0.4769 0.036 Uiso 1 1 calc R . .
C27 C -0.0421(7) 0.6420(4) 0.7144(4) 0.0254(10) Uani 1 1 d . . .
H27 H -0.1831 0.6198 0.7139 0.030 Uiso 1 1 calc R . .
C7 C 0.1406(7) 0.1401(4) 0.5683(3) 0.0229(10) Uani 1 1 d . . .
H7A H 0.1213 0.1597 0.5057 0.028 Uiso 1 1 calc R . .
H7B H 0.0232 0.0815 0.5732 0.028 Uiso 1 1 calc R . .
C4 C 0.3115(8) 0.3850(4) 0.5522(3) 0.0293(11) Uani 1 1 d . . .
H4A H 0.3848 0.4626 0.5714 0.035 Uiso 1 1 calc R . .
H4B H 0.2024 0.3797 0.5021 0.035 Uiso 1 1 calc R . .
C8 C 0.3287(7) 0.0962(4) 0.5739(3) 0.0253(10) Uani 1 1 d . . .
H8A H 0.3098 0.0403 0.6137 0.030 Uiso 1 1 calc R . .
H8B H 0.3462 0.0601 0.5096 0.030 Uiso 1 1 calc R . .
C2 C 0.5719(7) 0.2836(4) 0.5877(3) 0.0242(10) Uani 1 1 d . . .
H2 H 0.7197 0.3148 0.5939 0.029 Uiso 1 1 calc R . .

loop_
_atom_site_aniso_label
_atom_site_aniso_U_11
_atom_site_aniso_U_22
_atom_site_aniso_U_33
_atom_site_aniso_U_23
_atom_site_aniso_U_13
_atom_site_aniso_U_12
Rh1 0.01502(18) 0.01218(17) 0.01192(17) 0.00116(12) 0.00411(12) 0.00343(12)
Br1 0.0178(2) 0.0220(2) 0.0247(3) 0.00352(18) 0.00314(18) 0.00414(18)
C6 0.014(2) 0.025(2) 0.013(2) -0.0039(17) 0.0009(15) 0.0028(17)
N2 0.0094(16) 0.0141(17) 0.0163(17) 0.0016(13) 0.0017(13) 0.0022(13)
C21 0.015(2) 0.0136(19) 0.015(2) -0.0015(16) 0.0036(16) 0.0037(16)
N1 0.0124(17) 0.0139(17) 0.0186(18) 0.0025(14) 0.0038(13) 0.0019(13)
C20 0.0069(18) 0.0132(19) 0.019(2) 0.0029(15) 0.0021(15) 0.0021(15)
C13 0.016(2) 0.0115(19) 0.022(2) 0.0038(16) -0.0004(17) 0.0014(16)
N4 0.0162(17) 0.0112(16) 0.0140(17) -0.0002(13) 0.0024(13) 0.0020(13)
C16 0.0086(18) 0.0134(19) 0.016(2) -0.0001(15) 0.0017(15) 0.0008(15)
C23 0.0087(18) 0.019(2) 0.0112(19) 0.0034(15) 0.0020(14) 0.0026(15)
C24 0.017(2) 0.0114(19) 0.019(2) 0.0020(16) 0.0032(16) 0.0011(16)
N3 0.0173(18) 0.0099(16) 0.0144(17) -0.0005(13) 0.0039(13) 0.0033(13)
C22 0.016(2) 0.016(2) 0.014(2) -0.0004(16) 0.0012(15) 0.0039(16)
C12 0.0094(19) 0.020(2) 0.018(2) 0.0062(17) 0.0021(15) 0.0005(16)
C15 0.019(2) 0.013(2) 0.026(2) 0.0037(17) 0.0068(18) 0.0042(17)
C18 0.0123(19) 0.0122(19) 0.017(2) -0.0023(15) 0.0033(15) 0.0026(15)
C1 0.025(2) 0.022(2) 0.022(2) -0.0057(18) 0.0084(18) 0.0128(19)
C25 0.020(2) 0.0137(19) 0.0118(19) 0.0003(15) 0.0040(16) 0.0060(16)
C17 0.0069(17) 0.0142(19) 0.0146(19) 0.0035(15) 0.0010(14) 0.0005(14)
C14 0.0081(18) 0.0124(19) 0.023(2) 0.0019(16) 0.0037(15) 0.0017(15)
C29 0.031(3) 0.021(2) 0.026(2) 0.0117(19) 0.004(2) 0.006(2)
C11 0.030(3) 0.018(2) 0.022(2) 0.0071(18) 0.0050(19) 0.0033(19)
C30 0.023(2) 0.016(2) 0.018(2) 0.0032(17) 0.0069(17) 0.0023(17)
C26 0.018(2) 0.016(2) 0.020(2) 0.0015(17) 0.0025(17) 0.0038(17)
C19 0.0107(19) 0.017(2) 0.017(2) 0.0010(16) 0.0043(15) 0.0022(16)
C5 0.027(2) 0.019(2) 0.018(2) -0.0031(17) -0.0017(18) 0.0092(19)
C28 0.030(3) 0.025(2) 0.028(3) 0.009(2) 0.002(2) 0.012(2)
C3 0.048(3) 0.023(2) 0.017(2) 0.0043(19) 0.010(2) 0.003(2)
C27 0.016(2) 0.030(3) 0.031(3) 0.005(2) 0.0013(19) 0.0080(19)
C7 0.028(2) 0.022(2) 0.016(2) -0.0020(17) 0.0012(18) 0.0039(19)
C4 0.045(3) 0.022(2) 0.018(2) 0.0022(19) -0.003(2) 0.005(2)
C8 0.031(3) 0.019(2) 0.023(2) -0.0027(18) 0.0039(19) 0.0058(19)
C2 0.025(2) 0.029(2) 0.020(2) 0.0025(19) 0.0123(18) 0.006(2)

loop_
_atom_type_symbol
_atom_type_description
_atom_type_scat_dispersion_real
_atom_type_scat_dispersion_imag
_atom_type_scat_source
C C 0.0033 0.0016 'International Tables Vol C Tables 4.2.6.8 and 6.1.1.4'
H H 0.0000 0.0000 'International Tables Vol C Tables 4.2.6.8 and 6.1.1.4'
N N 0.0061 0.0033 'International Tables Vol C Tables 4.2.6.8 and 6.1.1.4'
Br Br -0.2901 2.4595 'International Tables Vol C Tables 4.2.6.8 and 6.1.1.4'
Rh Rh -1.1178 0.9187 'International Tables Vol C Tables 4.2.6.8 and 6.1.1.4'

loop_
_geom_angle_atom_site_label_1
_geom_angle_atom_site_label_2
_geom_angle_atom_site_label_3
_geom_angle
_geom_angle_site_symmetry_1
_geom_angle_site_symmetry_3
_geom_angle_publ_flag
C23 Rh1 C5 89.90(17) . . ?
C23 Rh1 C6 95.27(16) . . ?
C5 Rh1 C6 38.42(18) . . ?
C23 Rh1 C1 163.68(17) . . ?
C5 Rh1 C1 97.41(18) . . ?
C6 Rh1 C1 81.82(17) . . ?
C23 Rh1 C2 159.89(17) . . ?
C5 Rh1 C2 81.29(18) . . ?
C6 Rh1 C2 89.03(18) . . ?
C1 Rh1 C2 36.43(17) . . ?
C23 Rh1 H19 74.6 . . ?
C5 Rh1 H19 108.0 . . ?
C6 Rh1 H19 72.9 . . ?
C1 Rh1 H19 89.3 . . ?
C2 Rh1 H19 125.3 . . ?
C23 Rh1 Br1 88.14(11) . . ?
C5 Rh1 Br1 156.61(13) . . ?
C6 Rh1 Br1 164.86(13) . . ?
C1 Rh1 Br1 90.77(13) . . ?
C2 Rh1 Br1 92.82(13) . . ?
H19 Rh1 Br1 94.0 . . ?
C5 C6 C7 124.5(4) . . ?
C5 C6 Rh1 70.0(3) . . ?
C7 C6 Rh1 113.1(3) . . ?
C20 N2 C17 118.2(4) . . ?
C22 C21 N3 106.5(4) . . ?
C12 N1 C17 117.4(4) . . ?
N2 C20 C19 124.8(4) . . ?
N2 C20 N3 114.3(4) . . ?
C19 C20 N3 121.0(4) . . ?
C14 C13 C12 120.4(4) . . ?
C23 N4 C22 111.6(3) . . ?
C23 N4 C24 123.8(3) . . ?
C22 N4 C24 124.0(3) . . ?
C18 C16 C17 117.2(4) . . ?
C18 C16 C14 124.9(4) . . ?
C17 C16 C14 118.0(4) . . ?
N4 C23 N3 104.0(3) . . ?
N4 C23 Rh1 124.9(3) . . ?
N3 C23 Rh1 131.0(3) . . ?
N4 C24 C25 115.2(3) . . ?
C23 N3 C21 110.8(3) . . ?
C23 N3 C20 126.4(3) . . ?
C21 N3 C20 122.5(3) . . ?
C21 C22 N4 107.2(4) . . ?
N1 C12 C13 123.5(4) . . ?
N1 C12 C11 117.7(4) . . ?
C13 C12 C11 118.7(4) . . ?
C19 C18 C16 121.0(4) . . ?
C2 C1 C8 125.1(5) . . ?
C2 C1 Rh1 72.8(3) . . ?
C8 C1 Rh1 108.5(3) . . ?
C26 C25 C30 118.1(4) . . ?
C26 C25 C24 124.4(4) . . ?
C30 C25 C24 117.5(4) . . ?
N2 C17 N1 115.3(4) . . ?
N2 C17 C16 121.8(4) . . ?
N1 C17 C16 122.8(4) . . ?
C13 C14 C16 117.9(4) . . ?
C13 C14 C15 121.6(4) . . ?
C16 C14 C15 120.5(4) . . ?
C30 C29 C28 120.5(4) . . ?
C29 C30 C25 120.8(4) . . ?
C27 C26 C25 121.4(4) . . ?
C18 C19 C20 117.1(4) . . ?
C6 C5 C4 126.4(4) . . ?
C6 C5 Rh1 71.6(3) . . ?
C4 C5 Rh1 110.0(3) . . ?
C29 C28 C27 119.4(4) . . ?
C2 C3 C4 112.3(4) . . ?
C26 C27 C28 119.8(4) . . ?
C6 C7 C8 113.4(4) . . ?
C5 C4 C3 112.9(4) . . ?
C1 C8 C7 113.2(4) . . ?
C1 C2 C3 124.2(5) . . ?
C1 C2 Rh1 70.7(3) . . ?
C3 C2 Rh1 110.9(3) . . ?

loop_
_geom_bond_atom_site_label_1
_geom_bond_atom_site_label_2
_geom_bond_distance
_geom_bond_site_symmetry_2
_geom_bond_publ_flag
Rh1 C23 2.033(4) . ?
Rh1 C5 2.111(5) . ?
Rh1 C6 2.132(4) . ?
Rh1 C1 2.191(4) . ?
Rh1 C2 2.217(4) . ?
Rh1 H19 2.4701 . ?
Rh1 Br1 2.4900(7) . ?
C6 C5 1.396(6) . ?
C6 C7 1.524(6) . ?
N2 C20 1.319(5) . ?
N2 C17 1.356(5) . ?
C21 C22 1.343(6) . ?
C21 N3 1.400(5) . ?
N1 C12 1.321(5) . ?
N1 C17 1.365(5) . ?
C20 C19 1.411(6) . ?
C20 N3 1.424(5) . ?
C13 C14 1.359(6) . ?
C13 C12 1.421(6) . ?
N4 C23 1.356(5) . ?
N4 C22 1.386(5) . ?
N4 C24 1.456(5) . ?
C16 C18 1.410(6) . ?
C16 C17 1.426(6) . ?
C16 C14 1.430(6) . ?
C23 N3 1.372(5) . ?
C24 C25 1.505(6) . ?
C12 C11 1.499(6) . ?
C15 C14 1.504(6) . ?
C18 C19 1.363(6) . ?
C1 C2 1.378(7) . ?
C1 C8 1.517(7) . ?
C25 C26 1.390(6) . ?
C25 C30 1.400(6) . ?
C29 C30 1.381(7) . ?
C29 C28 1.385(7) . ?
C26 C27 1.383(6) . ?
C5 C4 1.509(7) . ?
C28 C27 1.394(7) . ?
C3 C2 1.509(7) . ?
C3 C4 1.528(7) . ?
C7 C8 1.531(7) . ?

loop_
_geom_torsion_atom_site_label_1
_geom_torsion_atom_site_label_2
_geom_torsion_atom_site_label_3
_geom_torsion_atom_site_label_4
_geom_torsion
_geom_torsion_site_symmetry_1
_geom_torsion_site_symmetry_2
_geom_torsion_site_symmetry_3
_geom_torsion_site_symmetry_4
_geom_torsion_publ_flag
Rh1 C23 C19 H19 -24.4 . . . . ?
